data_4300356
_journal_name_full 'Inorganic Chemistry'
_journal_year 2006
_chemical_formula_sum 'C14 H28 Eu N7 O13'
_chemical_formula_weight 654.39
_space_group_IT_number 14
_symmetry_cell_setting monoclinic
_symmetry_space_group_name_Hall '-P 2yn'
_symmetry_space_group_name_H-M 'P 1 21/n 1'
_cell_angle_alpha 90.00
_cell_angle_beta 100.6360(10)
_cell_angle_gamma 90.00
_cell_formula_units_Z 4
_cell_length_a 10.6595(5)
_cell_length_b 16.2631(8)
_cell_length_c 14.3906(7)
_cell_measurement_temperature 173(2)
_cell_volume 2451.8(2)
_diffrn_ambient_temperature 173(2)
_exptl_crystal_density_diffrn 1.773
_cod_depositor_comments
;
The following automatic conversions were performed:
'_symmetry_cell_setting' value 'Monoclinic' changed to 'monoclinic'
according to '/home/saulius/struct/CIF-dictionaries/cif_core.dic'
dictionary named 'cif_core.dic' version 2.4.1 from 2010-06-29.

Automatic conversion script
Id: cif_fix_enum 1527 2010-12-29 10:47:43Z saulius 
;
_cod_original_sg_symbol_H-M 'P 21/n'
_cod_database_code 4300356

loop_
_symmetry_equiv_pos_as_xyz
'x, y, z'
'-x+1/2, y+1/2, -z+1/2'
'-x, -y, -z'
'x-1/2, -y-1/2, z-1/2'

loop_
_atom_site_label
_atom_site_type_symbol
_atom_site_fract_x
_atom_site_fract_y
_atom_site_fract_z
_atom_site_U_iso_or_equiv
_atom_site_adp_type
_atom_site_occupancy
_atom_site_symmetry_multiplicity
_atom_site_calc_flag
_atom_site_refinement_flags
_atom_site_disorder_assembly
_atom_site_disorder_group
Eu Eu 0.63071(4) 0.71674(3) 0.63334(3) 0.01837(12) Uani 1 1 d . . .
O1 O 0.4693(5) 0.7194(4) 0.4893(4) 0.0227(12) Uani 1 1 d . . .
O2 O 0.6928(5) 0.6358(4) 0.5107(4) 0.0272(14) Uani 1 1 d . . .
O3 O 0.8220(5) 0.6395(4) 0.6898(4) 0.0288(15) Uani 1 1 d . . .
O4 O 0.6554(5) 0.6846(4) 0.7973(4) 0.0285(14) Uani 1 1 d . . .
N1 N 0.3119(6) 0.6321(4) 0.4272(5) 0.0222(16) Uani 1 1 d . . .
N2 N 0.7438(6) 0.6353(5) 0.3655(5) 0.0281(18) Uani 1 1 d . . .
N3 N 1.0248(6) 0.6484(5) 0.7671(5) 0.0235(16) Uani 1 1 d . . .
N4 N 0.6627(7) 0.5983(5) 0.9183(6) 0.035(2) Uani 1 1 d . . .
C1 C 0.2194(8) 0.6734(6) 0.4734(7) 0.032(2) Uani 1 1 d . . .
H1A H 0.2587 0.7221 0.5067 0.048 Uiso 1 1 calc R . .
H1B H 0.1912 0.6359 0.5187 0.048 Uiso 1 1 calc R . .
H1C H 0.1457 0.6901 0.4258 0.048 Uiso 1 1 calc R . .
C2 C 0.4316(8) 0.6582(5) 0.4377(6) 0.0226(19) Uani 1 1 d . . .
C3 C 0.5188(7) 0.6177(6) 0.3815(6) 0.025(2) Uani 1 1 d . . .
H3A H 0.4996 0.6387 0.3159 0.030 Uiso 1 1 calc R . .
H3B H 0.5020 0.5578 0.3793 0.030 Uiso 1 1 calc R . .
C4 C 0.6594(7) 0.6322(5) 0.4217(6) 0.0180(17) Uani 1 1 d . . .
C5 C 0.8794(8) 0.6432(7) 0.4093(7) 0.045(3) Uani 1 1 d . . .
H5A H 0.8870 0.6759 0.4672 0.067 Uiso 1 1 calc R . .
H5B H 0.9256 0.6704 0.3651 0.067 Uiso 1 1 calc R . .
H5C H 0.9157 0.5884 0.4248 0.067 Uiso 1 1 calc R . .
C6 C 0.7168(9) 0.6236(7) 0.2633(6) 0.035(2) Uani 1 1 d . . .
H6A H 0.7654 0.5764 0.2466 0.053 Uiso 1 1 calc R . .
H6B H 0.7415 0.6731 0.2322 0.053 Uiso 1 1 calc R . .
H6C H 0.6253 0.6134 0.2423 0.053 Uiso 1 1 calc R . .
C7 C 0.2608(8) 0.5601(6) 0.3709(7) 0.030(2) Uani 1 1 d . . .
H7A H 0.3063 0.5532 0.3181 0.046 Uiso 1 1 calc R . .
H7B H 0.1697 0.5684 0.3461 0.046 Uiso 1 1 calc R . .
H7C H 0.2724 0.5109 0.4108 0.046 Uiso 1 1 calc R . .
C8 C 1.0657(8) 0.6578(7) 0.6755(6) 0.039(3) Uani 1 1 d . . .
H8A H 1.0562 0.6052 0.6418 0.058 Uiso 1 1 calc R . .
H8B H 1.1553 0.6750 0.6860 0.058 Uiso 1 1 calc R . .
H8C H 1.0127 0.6995 0.6377 0.058 Uiso 1 1 calc R . .
C9 C 0.9016(7) 0.6393(5) 0.7666(5) 0.0203(18) Uani 1 1 d . . .
C10 C 0.8578(8) 0.6225(5) 0.8580(6) 0.0252(19) Uani 1 1 d . . .
H10A H 0.8795 0.5649 0.8770 0.030 Uiso 1 1 calc R . .
H10B H 0.9057 0.6587 0.9074 0.030 Uiso 1 1 calc R . .
C11 C 0.7182(8) 0.6351(6) 0.8550(6) 0.024(2) Uani 1 1 d . . .
C12 C 0.5260(9) 0.6068(8) 0.9140(8) 0.049(3) Uani 1 1 d . . .
H12A H 0.4922 0.6487 0.8671 0.074 Uiso 1 1 calc R . .
H12B H 0.5097 0.6234 0.9762 0.074 Uiso 1 1 calc R . .
H12C H 0.4839 0.5541 0.8959 0.074 Uiso 1 1 calc R . .
C13 C 0.7323(10) 0.5458(7) 0.9948(7) 0.045(3) Uani 1 1 d . . .
H13A H 0.7312 0.4887 0.9731 0.067 Uiso 1 1 calc R . .
H13B H 0.6911 0.5493 1.0502 0.067 Uiso 1 1 calc R . .
H13C H 0.8208 0.5648 1.0120 0.067 Uiso 1 1 calc R . .
C14 C 1.1265(8) 0.6396(6) 0.8500(6) 0.030(2) Uani 1 1 d . . .
H14A H 1.0962 0.6593 0.9062 0.045 Uiso 1 1 calc R . .
H14B H 1.2008 0.6719 0.8408 0.045 Uiso 1 1 calc R . .
H14C H 1.1507 0.5815 0.8583 0.045 Uiso 1 1 calc R . .
N10 N 0.8427(7) 0.8343(5) 0.6290(5) 0.0270(17) Uani 1 1 d . . .
O11 O 0.7919(5) 0.7959(4) 0.5541(4) 0.0335(16) Uani 1 1 d . . .
O12 O 0.8004(5) 0.8183(4) 0.7039(4) 0.0299(15) Uani 1 1 d . . .
O13 O 0.9278(7) 0.8849(5) 0.6297(5) 0.048(2) Uani 1 1 d . . .
N20 N 0.5259(6) 0.8849(5) 0.6619(5) 0.0260(17) Uani 1 1 d . . .
O21 O 0.5334(6) 0.8289(4) 0.7222(5) 0.0305(15) Uani 1 1 d . . .
O22 O 0.5580(6) 0.8661(4) 0.5832(4) 0.0347(16) Uani 1 1 d . . .
O23 O 0.4893(6) 0.9550(4) 0.6778(5) 0.0400(17) Uani 1 1 d . . .
N30 N 0.4202(7) 0.6049(5) 0.6639(6) 0.0313(18) Uani 1 1 d . . .
O31 O 0.5228(5) 0.5814(4) 0.6376(5) 0.0310(15) Uani 1 1 d . . .
O32 O 0.4089(5) 0.6810(4) 0.6751(5) 0.0298(15) Uani 1 1 d . . .
O33 O 0.3392(7) 0.5552(4) 0.6756(7) 0.056(2) Uani 1 1 d . . .

loop_
_atom_site_aniso_label
_atom_site_aniso_U_11
_atom_site_aniso_U_22
_atom_site_aniso_U_33
_atom_site_aniso_U_23
_atom_site_aniso_U_13
_atom_site_aniso_U_12
Eu 0.01596(19) 0.0257(2) 0.01311(18) 0.0002(2) 0.00191(13) 0.0005(2)
O1 0.020(3) 0.028(3) 0.018(3) -0.002(3) -0.003(2) 0.003(3)
O2 0.022(3) 0.039(4) 0.016(3) -0.002(3) -0.007(2) 0.002(3)
O3 0.023(3) 0.049(4) 0.012(3) -0.001(3) -0.001(2) 0.009(3)
O4 0.024(3) 0.044(4) 0.019(3) 0.010(3) 0.009(3) 0.006(3)
N1 0.016(3) 0.032(4) 0.017(4) 0.001(3) -0.002(3) 0.004(3)
N2 0.016(3) 0.043(5) 0.024(4) -0.007(4) 0.002(3) -0.001(3)
N3 0.023(4) 0.035(4) 0.012(3) -0.004(3) 0.001(3) 0.000(3)
N4 0.024(4) 0.048(5) 0.030(4) 0.016(4) 0.002(3) -0.006(4)
C1 0.017(4) 0.049(6) 0.031(5) 0.001(5) 0.008(4) -0.004(4)
C2 0.024(4) 0.024(5) 0.015(4) 0.011(4) -0.008(3) 0.006(4)
C3 0.013(4) 0.038(5) 0.022(5) -0.001(4) -0.002(3) -0.008(4)
C4 0.018(4) 0.016(4) 0.019(4) -0.004(3) 0.000(3) 0.003(3)
C5 0.017(5) 0.078(8) 0.035(6) -0.016(6) -0.004(4) -0.003(5)
C6 0.036(5) 0.057(7) 0.016(4) -0.008(5) 0.009(4) -0.001(5)
C7 0.025(5) 0.038(6) 0.025(5) -0.003(4) -0.004(4) 0.000(4)
C8 0.024(5) 0.073(8) 0.021(5) -0.003(5) 0.009(4) 0.002(5)
C9 0.023(4) 0.025(5) 0.011(4) 0.000(3) -0.003(3) 0.001(4)
C10 0.024(4) 0.031(5) 0.020(4) -0.001(4) 0.002(3) 0.000(4)
C11 0.025(5) 0.032(5) 0.014(4) 0.001(4) 0.000(3) -0.009(4)
C12 0.034(6) 0.082(9) 0.033(6) 0.019(6) 0.010(5) -0.010(6)
C13 0.047(6) 0.058(7) 0.028(5) 0.025(5) 0.004(5) -0.001(5)
C14 0.022(4) 0.042(6) 0.024(5) -0.002(4) -0.003(4) 0.003(4)
N10 0.025(4) 0.038(5) 0.017(4) 0.007(3) 0.001(3) -0.004(3)
O11 0.027(3) 0.050(5) 0.023(3) -0.002(3) 0.003(3) -0.005(3)
O12 0.025(3) 0.048(4) 0.016(3) -0.001(3) 0.002(3) -0.005(3)
O13 0.040(4) 0.063(5) 0.039(4) 0.005(4) 0.003(3) -0.031(4)
N20 0.014(3) 0.033(5) 0.031(4) -0.001(4) 0.003(3) -0.002(3)
O21 0.032(3) 0.028(4) 0.034(4) 0.003(3) 0.013(3) 0.000(3)
O22 0.049(4) 0.039(4) 0.015(3) 0.002(3) 0.003(3) 0.011(3)
O23 0.042(4) 0.028(4) 0.050(5) -0.006(3) 0.007(3) 0.009(3)
N30 0.036(5) 0.028(5) 0.030(5) 0.004(4) 0.006(4) 0.000(4)
O31 0.022(3) 0.036(4) 0.036(4) -0.001(3) 0.009(3) 0.000(3)
O32 0.020(3) 0.034(4) 0.036(4) -0.003(3) 0.006(3) 0.002(3)
O33 0.034(4) 0.036(4) 0.103(7) 0.008(4) 0.027(4) -0.014(3)

loop_
_geom_bond_atom_site_label_1
_geom_bond_atom_site_label_2
_geom_bond_distance
_geom_bond_site_symmetry_2
_geom_bond_publ_flag
Eu O4 2.383(6) . ?
Eu O2 2.391(6) . ?
Eu O3 2.405(6) . ?
Eu O1 2.438(5) . ?
Eu O31 2.490(6) . ?
Eu O12 2.521(6) . ?
Eu O21 2.555(6) . ?
Eu O11 2.576(6) . ?
Eu O32 2.610(6) . ?
Eu O22 2.611(6) . ?
O1 C2 1.263(10) . ?
O2 C4 1.266(9) . ?
O3 C9 1.263(9) . ?
O4 C11 1.257(10) . ?
N1 C2 1.326(10) . ?
N1 C1 1.452(11) . ?
N1 C7 1.470(11) . ?
N2 C4 1.318(10) . ?
N2 C6 1.458(11) . ?
N2 C5 1.471(10) . ?
N3 C9 1.320(10) . ?
N3 C14 1.463(10) . ?
N3 C8 1.471(11) . ?
N4 C11 1.318(11) . ?
N4 C12 1.454(12) . ?
N4 C13 1.480(11) . ?
C2 C3 1.493(12) . ?
C3 C4 1.522(10) . ?
C9 C10 1.500(12) . ?
C10 C11 1.495(12) . ?
N10 O13 1.222(9) . ?
N10 O12 1.269(9) . ?
N10 O11 1.277(9) . ?
N20 O23 1.240(9) . ?
N20 O21 1.249(9) . ?
N20 O22 1.279(9) . ?
N30 O33 1.217(10) . ?
N30 O32 1.257(9) . ?
N30 O31 1.281(9) . ?
